data_4060980
loop_
_publ_author_name
'Haynes, Anthony'
'Haslam, Claire E.'
'Bonnington, Kevin J.'
'Parish, Louise'
'Adams, Harry'
'Spey, Sharon E.'
'Marder, Todd B.'
'Coventry, David N.'

_publ_section_title
;
 Facile Alkene Insertion into a Rhodium(III)--Acetyl Bond:
 Potential Catalysts for CO/Alkene Copolymerization
;
_journal_coden_ASTM ORGND7
_journal_issue 25
_journal_name_full Organometallics
_journal_page_first 5907
_journal_page_last 5909
_journal_paper_doi 10.1021/om049258e
_journal_volume 23
_journal_year 2004
_chemical_formula_sum 'C20 H26 B F4 O2 Rh'
_chemical_formula_weight 488.13
_space_group_IT_number 33
_symmetry_cell_setting orthorhombic
_symmetry_space_group_name_Hall 'P 2c -2n'
_symmetry_space_group_name_H-M 'P n a 21'
_cell_angle_alpha 90.00
_cell_angle_beta 90.00
_cell_angle_gamma 90.00
_cell_formula_units_Z 8
_cell_length_a 32.942(17)
_cell_length_b 15.150(8)
_cell_length_c 8.584(5)
_cell_measurement_temperature 298(2)
_cell_volume 4284(4)
_diffrn_ambient_temperature 298(2)
_exptl_crystal_density_diffrn 1.514
_cod_depositor_comments
;
The following automatic conversions were performed:
'_symmetry_cell_setting' value 'Orthorhombic' changed to 'orthorhombic'
according to '/home/saulius/struct/CIF-dictionaries/cif_core.dic'
dictionary named 'cif_core.dic' version 2.4.1 from 2010-06-29.

Automatic conversion script
Id: cif_fix_enum 1527 2010-12-29 10:47:43Z saulius 
;
_cod_database_code 4060980

loop_
_symmetry_equiv_pos_as_xyz
'x, y, z'
'-x, -y, z+1/2'
'x+1/2, -y+1/2, z'
'-x+1/2, y+1/2, z+1/2'

loop_
_atom_site_label
_atom_site_type_symbol
_atom_site_fract_x
_atom_site_fract_y
_atom_site_fract_z
_atom_site_U_iso_or_equiv
_atom_site_adp_type
_atom_site_occupancy
_atom_site_symmetry_multiplicity
_atom_site_calc_flag
_atom_site_refinement_flags
_atom_site_disorder_assembly
_atom_site_disorder_group
Rh1A Rh 0.544247(18) 0.21735(4) 0.9156(2) 0.05426(19) Uani 1 1 d . . .
O1A O 0.5818(2) 0.0376(5) 0.9769(13) 0.110(3) Uani 1 1 d . . .
O2A O 0.4911(2) 0.1802(5) 0.7908(8) 0.0802(19) Uani 1 1 d . . .
C1A C 0.5650(2) 0.1025(6) 0.9566(17) 0.081(3) Uani 1 1 d . . .
C2A C 0.5564(3) 0.3577(5) 0.9599(14) 0.0709(13) Uani 1 1 d U . .
C3A C 0.5913(3) 0.3016(6) 0.9936(13) 0.0691(13) Uani 1 1 d U . .
C4A C 0.6046(3) 0.2699(7) 0.8429(13) 0.0712(13) Uani 1 1 d U . .
C5A C 0.5773(3) 0.2955(6) 0.7316(13) 0.0751(14) Uani 1 1 d U . .
C6A C 0.5470(3) 0.3516(7) 0.8034(14) 0.0761(13) Uani 1 1 d U . .
C7A C 0.4594(3) 0.1783(7) 0.8698(12) 0.0724(15) Uani 1 1 d U . .
C8A C 0.4608(3) 0.1907(7) 1.0442(13) 0.0726(12) Uani 1 1 d U . .
H8AA H 0.4444 0.2422 1.0736 0.087 Uiso 1 1 calc R . .
C9A C 0.4457(3) 0.1080(7) 1.1343(13) 0.0760(13) Uani 1 1 d U . .
H9AA H 0.4210 0.0801 1.0943 0.091 Uiso 1 1 calc R . .
C10A C 0.4448(3) 0.1362(7) 1.3045(13) 0.0802(14) Uani 1 1 d U . .
H10A H 0.4216 0.1457 1.3641 0.096 Uiso 1 1 calc R . .
C11A C 0.4804(3) 0.1442(7) 1.3494(13) 0.0799(14) Uani 1 1 d U . .
H11A H 0.4881 0.1603 1.4496 0.096 Uiso 1 1 calc R . .
C12A C 0.5089(3) 0.1242(6) 1.2185(12) 0.0758(13) Uani 1 1 d U . .
H12A H 0.5366 0.1084 1.2495 0.091 Uiso 1 1 calc R . .
C13A C 0.5054(3) 0.2023(7) 1.1060(13) 0.0717(14) Uani 1 1 d U . .
H13A H 0.5065 0.2567 1.1675 0.086 Uiso 1 1 calc R . .
C14A C 0.4847(3) 0.0504(6) 1.1312(12) 0.0766(14) Uani 1 1 d U . .
H14A H 0.4947 0.0387 1.0270 0.092 Uiso 1 1 calc R . .
H14B H 0.4822 -0.0039 1.1903 0.092 Uiso 1 1 calc R . .
C15A C 0.5371(3) 0.4161(7) 1.0914(16) 0.095(2) Uani 1 1 d U . .
H15A H 0.5134 0.4452 1.0517 0.143 Uiso 1 1 calc R . .
H15B H 0.5564 0.4595 1.1250 0.143 Uiso 1 1 calc R . .
H15C H 0.5297 0.3794 1.1780 0.143 Uiso 1 1 calc R . .
C16A C 0.6129(3) 0.2953(7) 1.1446(13) 0.082(2) Uani 1 1 d U . .
H16A H 0.6326 0.3418 1.1518 0.123 Uiso 1 1 calc R . .
H16B H 0.6264 0.2392 1.1514 0.123 Uiso 1 1 calc R . .
H16C H 0.5938 0.3007 1.2283 0.123 Uiso 1 1 calc R . .
C17A C 0.6411(3) 0.2135(6) 0.8195(14) 0.082(2) Uani 1 1 d U . .
H17A H 0.6637 0.2498 0.7889 0.123 Uiso 1 1 calc R . .
H17B H 0.6357 0.1708 0.7395 0.123 Uiso 1 1 calc R . .
H17C H 0.6475 0.1836 0.9149 0.123 Uiso 1 1 calc R . .
C18A C 0.5784(4) 0.2762(8) 0.5596(15) 0.098(2) Uani 1 1 d U . .
H18A H 0.5950 0.3194 0.5080 0.147 Uiso 1 1 calc R . .
H18B H 0.5513 0.2785 0.5183 0.147 Uiso 1 1 calc R . .
H18C H 0.5896 0.2184 0.5427 0.147 Uiso 1 1 calc R . .
C19A C 0.5121(3) 0.3905(8) 0.7169(15) 0.099(2) Uani 1 1 d U . .
H19A H 0.4944 0.4200 0.7888 0.149 Uiso 1 1 calc R . .
H19B H 0.4974 0.3444 0.6647 0.149 Uiso 1 1 calc R . .
H19C H 0.5220 0.4321 0.6416 0.149 Uiso 1 1 calc R . .
C20A C 0.4209(3) 0.1590(8) 0.7795(14) 0.095(2) Uani 1 1 d U . .
H20A H 0.4273 0.1524 0.6709 0.142 Uiso 1 1 calc R . .
H20B H 0.4021 0.2068 0.7926 0.142 Uiso 1 1 calc R . .
H20C H 0.4089 0.1054 0.8176 0.142 Uiso 1 1 calc R . .
Rh1B Rh 0.709615(17) 0.77549(4) 0.9668(2) 0.05240(18) Uani 1 1 d . . .
O1B O 0.7367(4) 0.7725(8) 1.2948(11) 0.157(5) Uani 1 1 d . . .
O2B O 0.64686(16) 0.7440(4) 0.9892(9) 0.0711(17) Uani 1 1 d . . .
C1B C 0.7247(4) 0.7677(8) 1.1742(13) 0.091(4) Uani 1 1 d . . .
C2B C 0.7352(2) 0.9117(5) 0.9258(12) 0.0612(12) Uani 1 1 d U . .
C3B C 0.7633(2) 0.8433(5) 0.8832(10) 0.0578(12) Uani 1 1 d U . .
C4B C 0.7461(3) 0.7960(5) 0.7521(10) 0.0549(12) Uani 1 1 d U . .
C5B C 0.7060(2) 0.8299(5) 0.7308(10) 0.0569(12) Uani 1 1 d U . .
C6B C 0.7008(3) 0.9036(5) 0.8396(11) 0.0610(12) Uani 1 1 d U . .
C7B C 0.6370(3) 0.6678(6) 0.9610(14) 0.0782(16) Uani 1 1 d U . .
C8B C 0.6676(3) 0.6012(6) 0.9198(15) 0.0815(14) Uani 1 1 d U . .
H8BA H 0.6637 0.5793 0.8134 0.098 Uiso 1 1 calc R . .
C9B C 0.6669(3) 0.5205(6) 1.0466(15) 0.0884(14) Uani 1 1 d U . .
H9BA H 0.6403 0.4964 1.0743 0.106 Uiso 1 1 calc R . .
C10B C 0.6975(3) 0.4567(7) 0.9817(16) 0.0939(16) Uani 1 1 d U . .
H10B H 0.6914 0.4036 0.9327 0.113 Uiso 1 1 calc R . .
C11B C 0.7345(4) 0.4883(7) 1.0054(14) 0.0923(16) Uani 1 1 d U . .
H11B H 0.7588 0.4601 0.9822 0.111 Uiso 1 1 calc R . .
C12B C 0.7297(3) 0.5796(7) 1.0778(14) 0.0871(14) Uani 1 1 d U . .
H12B H 0.7533 0.6036 1.1330 0.105 Uiso 1 1 calc R . .
C13B C 0.7117(3) 0.6370(5) 0.9450(16) 0.0796(15) Uani 1 1 d U . .
H13B H 0.7272 0.6236 0.8504 0.096 Uiso 1 1 calc R . .
C14B C 0.6914(3) 0.5604(7) 1.1769(13) 0.0892(15) Uani 1 1 d U . .
H14C H 0.6967 0.5188 1.2604 0.107 Uiso 1 1 calc R . .
H14D H 0.6792 0.6136 1.2184 0.107 Uiso 1 1 calc R . .
C15B C 0.7444(3) 0.9810(7) 1.0480(13) 0.082(2) Uani 1 1 d U . .
H15D H 0.7550 1.0329 0.9985 0.123 Uiso 1 1 calc R . .
H15E H 0.7641 0.9584 1.1202 0.123 Uiso 1 1 calc R . .
H15F H 0.7199 0.9957 1.1029 0.123 Uiso 1 1 calc R . .
C16B C 0.8062(2) 0.8304(6) 0.9434(11) 0.0685(19) Uani 1 1 d U . .
H16D H 0.8244 0.8681 0.8869 0.103 Uiso 1 1 calc R . .
H16E H 0.8141 0.7700 0.9291 0.103 Uiso 1 1 calc R . .
H16F H 0.8071 0.8449 1.0522 0.103 Uiso 1 1 calc R . .
C17B C 0.7671(3) 0.7267(5) 0.6595(11) 0.0624(18) Uani 1 1 d U . .
H17D H 0.7807 0.7535 0.5726 0.094 Uiso 1 1 calc R . .
H17E H 0.7475 0.6848 0.6221 0.094 Uiso 1 1 calc R . .
H17F H 0.7866 0.6970 0.7240 0.094 Uiso 1 1 calc R . .
C18B C 0.6753(3) 0.8028(6) 0.6122(12) 0.070(2) Uani 1 1 d U . .
H18D H 0.6797 0.8353 0.5176 0.106 Uiso 1 1 calc R . .
H18E H 0.6485 0.8150 0.6509 0.106 Uiso 1 1 calc R . .
H18F H 0.6779 0.7408 0.5917 0.106 Uiso 1 1 calc R . .
C19B C 0.6633(3) 0.9621(7) 0.8365(13) 0.082(2) Uani 1 1 d U . .
H19D H 0.6683 1.0125 0.7717 0.123 Uiso 1 1 calc R . .
H19E H 0.6571 0.9813 0.9404 0.123 Uiso 1 1 calc R . .
H19F H 0.6407 0.9293 0.7956 0.123 Uiso 1 1 calc R . .
C20B C 0.5935(3) 0.6417(6) 0.9600(15) 0.090(2) Uani 1 1 d U . .
H20D H 0.5771 0.6911 0.9904 0.135 Uiso 1 1 calc R . .
H20E H 0.5894 0.5939 1.0318 0.135 Uiso 1 1 calc R . .
H20F H 0.5860 0.6231 0.8570 0.135 Uiso 1 1 calc R . .
B1 B 0.35234(17) 0.9428(4) 0.8623(7) 0.094(5) Uani 1 1 d D . .
F1 F 0.3903(2) 0.9448(6) 0.9111(13) 0.243(7) Uani 1 1 d D . .
F2 F 0.3304(2) 0.8933(5) 0.9568(10) 0.197(4) Uani 1 1 d D . .
F3 F 0.3376(2) 1.0237(4) 0.8599(12) 0.213(7) Uani 1 1 d D . .
F4 F 0.3511(3) 0.9092(7) 0.7205(9) 0.233(6) Uani 1 1 d D . .
B2 B 0.1003(2) 0.9359(5) 0.4808(8) 0.124(7) Uani 1 1 d D . .
F5 F 0.1024(5) 1.0039(7) 0.4022(13) 0.258(7) Uani 1 1 d D . .
F6 F 0.0742(4) 0.9448(10) 0.5825(13) 0.254(7) Uani 1 1 d D . .
F7 F 0.0912(6) 0.8734(8) 0.3957(16) 0.48(2) Uani 1 1 d D . .
F8 F 0.1335(3) 0.9215(13) 0.5424(15) 0.343(11) Uani 1 1 d D . .

loop_
_atom_site_aniso_label
_atom_site_aniso_U_11
_atom_site_aniso_U_22
_atom_site_aniso_U_33
_atom_site_aniso_U_23
_atom_site_aniso_U_13
_atom_site_aniso_U_12
Rh1A 0.0544(3) 0.0521(3) 0.0563(4) 0.0000(4) 0.0039(3) -0.0073(3)
O1A 0.080(4) 0.066(4) 0.186(9) -0.013(6) 0.000(6) 0.017(3)
O2A 0.078(5) 0.103(5) 0.060(4) 0.001(4) -0.006(4) -0.025(4)
C1A 0.051(5) 0.060(5) 0.132(10) -0.008(7) -0.031(7) -0.008(4)
C2A 0.065(3) 0.056(3) 0.092(3) 0.004(3) 0.016(3) -0.006(2)
C3A 0.062(3) 0.062(3) 0.084(3) 0.001(3) 0.008(2) -0.009(2)
C4A 0.064(3) 0.066(3) 0.084(3) 0.004(3) 0.010(2) -0.005(2)
C5A 0.070(3) 0.071(3) 0.085(3) 0.008(3) 0.007(3) -0.007(2)
C6A 0.068(3) 0.066(3) 0.095(3) 0.013(3) 0.006(3) -0.005(2)
C7A 0.060(3) 0.078(3) 0.079(3) 0.007(3) 0.007(3) -0.001(3)
C8A 0.064(2) 0.076(3) 0.078(3) 0.005(2) 0.011(2) -0.001(2)
C9A 0.071(3) 0.078(3) 0.079(3) 0.004(2) 0.014(2) -0.004(2)
C10A 0.075(3) 0.084(3) 0.081(3) 0.000(3) 0.015(3) -0.004(3)
C11A 0.076(3) 0.084(3) 0.079(3) 0.002(3) 0.014(3) -0.004(3)
C12A 0.072(3) 0.079(3) 0.077(3) 0.005(2) 0.011(2) -0.002(2)
C13A 0.065(3) 0.074(3) 0.076(3) 0.003(2) 0.009(3) -0.001(2)
C14A 0.075(3) 0.077(3) 0.079(3) 0.005(3) 0.015(3) -0.003(2)
C15A 0.091(5) 0.064(5) 0.130(5) -0.015(4) 0.039(5) -0.010(4)
C16A 0.079(5) 0.082(5) 0.084(4) -0.001(4) 0.001(4) -0.014(4)
C17A 0.070(4) 0.077(5) 0.098(5) -0.005(4) 0.012(4) 0.003(3)
C18A 0.107(5) 0.101(5) 0.085(4) 0.005(4) 0.004(4) -0.013(5)
C19A 0.077(5) 0.091(5) 0.129(5) 0.031(5) -0.006(4) -0.001(4)
C20A 0.076(4) 0.102(5) 0.105(5) 0.007(5) -0.012(4) -0.013(4)
Rh1B 0.0531(3) 0.0542(3) 0.0499(4) 0.0009(4) 0.0097(3) 0.0016(3)
O1B 0.213(12) 0.201(11) 0.056(6) 0.011(6) -0.006(7) -0.055(9)
O2B 0.052(3) 0.069(4) 0.093(5) 0.006(4) 0.012(4) -0.001(2)
C1B 0.130(10) 0.108(9) 0.035(6) 0.011(5) 0.014(6) -0.013(7)
C2B 0.065(2) 0.052(2) 0.067(3) -0.004(2) 0.013(2) -0.008(2)
C3B 0.058(2) 0.054(2) 0.061(3) 0.001(2) 0.010(2) -0.007(2)
C4B 0.057(2) 0.051(2) 0.057(3) 0.004(2) 0.011(2) -0.002(2)
C5B 0.058(2) 0.053(2) 0.059(3) 0.003(2) 0.009(2) -0.001(2)
C6B 0.062(2) 0.054(2) 0.067(3) 0.000(2) 0.013(2) 0.002(2)
C7B 0.074(3) 0.065(3) 0.096(4) 0.026(3) 0.012(3) -0.003(2)
C8B 0.083(3) 0.064(3) 0.097(3) 0.025(3) 0.014(3) 0.001(2)
C9B 0.091(3) 0.069(3) 0.104(3) 0.029(3) 0.015(3) 0.003(2)
C10B 0.099(3) 0.072(3) 0.111(4) 0.027(3) 0.012(3) 0.008(2)
C11B 0.096(3) 0.071(3) 0.110(4) 0.027(3) 0.013(3) 0.013(3)
C12B 0.090(3) 0.069(3) 0.102(3) 0.028(3) 0.012(3) 0.010(2)
C13B 0.080(3) 0.062(3) 0.097(4) 0.026(3) 0.014(3) 0.006(2)
C14B 0.093(3) 0.072(3) 0.102(4) 0.031(3) 0.013(3) 0.007(3)
C15B 0.091(5) 0.073(4) 0.083(5) -0.024(3) 0.008(4) -0.007(4)
C16B 0.059(3) 0.080(4) 0.067(5) -0.004(4) 0.007(3) -0.004(3)
C17B 0.072(4) 0.056(4) 0.059(4) 0.006(3) 0.020(4) 0.003(3)
C18B 0.066(4) 0.076(4) 0.069(4) 0.002(4) -0.002(3) -0.002(4)
C19B 0.074(4) 0.073(4) 0.099(5) 0.001(4) 0.015(4) 0.019(3)
C20B 0.072(3) 0.085(5) 0.112(6) 0.020(5) 0.003(5) -0.006(3)
B1 0.096(10) 0.055(7) 0.131(14) -0.003(7) 0.004(9) -0.016(7)
F1 0.138(7) 0.261(12) 0.332(18) 0.073(14) -0.107(11) -0.081(8)
F2 0.183(8) 0.182(8) 0.226(12) 0.040(9) 0.046(9) -0.068(7)
F3 0.170(8) 0.101(6) 0.37(2) -0.060(8) 0.041(10) -0.024(6)
F4 0.313(15) 0.223(12) 0.164(10) -0.089(10) 0.049(10) -0.042(11)
B2 0.063(8) 0.086(10) 0.22(2) -0.039(14) 0.008(13) -0.003(7)
F5 0.359(18) 0.163(10) 0.253(17) 0.089(11) -0.029(15) 0.023(11)
F6 0.231(13) 0.317(19) 0.215(13) -0.011(13) 0.116(12) 0.032(12)
F7 0.54(3) 0.163(12) 0.73(6) -0.10(2) 0.23(4) -0.158(17)
F8 0.275(17) 0.55(3) 0.208(15) 0.007(18) -0.106(14) 0.13(2)

loop_
_geom_bond_atom_site_label_1
_geom_bond_atom_site_label_2
_geom_bond_distance
_geom_bond_site_symmetry_2
_geom_bond_publ_flag
Rh1A C1A 1.903(9) . ?
Rh1A C13A 2.088(10) . ?
Rh1A C3A 2.117(9) . ?
Rh1A O2A 2.128(6) . ?
Rh1A C2A 2.197(8) . ?
Rh1A C4A 2.231(10) . ?
Rh1A C6A 2.253(10) . ?
Rh1A C5A 2.254(10) . ?
O1A C1A 1.139(10) . ?
O2A C7A 1.244(10) . ?
C2A C6A 1.382(16) . ?
C2A C3A 1.459(12) . ?
C2A C15A 1.569(15) . ?
C3A C4A 1.448(15) . ?
C3A C16A 1.482(14) . ?
C4A C5A 1.368(15) . ?
C4A C17A 1.488(13) . ?
C5A C6A 1.450(14) . ?
C5A C18A 1.506(18) . ?
C6A C19A 1.490(14) . ?
C7A C8A 1.509(15) . ?
C7A C20A 1.516(14) . ?
C8A C9A 1.554(13) . ?
C8A C13A 1.573(14) . ?
C8A H8AA 0.9800 . ?
C9A C10A 1.523(15) . ?
C9A C14A 1.552(13) . ?
C9A H9AA 0.9800 . ?
C10A C11A 1.240(12) . ?
C10A H10A 0.9300 . ?
C11A C12A 1.497(13) . ?
C11A H11A 0.9300 . ?
C12A C13A 1.530(13) . ?
C12A C14A 1.565(13) . ?
C12A H12A 0.9800 . ?
C13A H13A 0.9800 . ?
C14A H14A 0.9700 . ?
C14A H14B 0.9700 . ?
C15A H15A 0.9600 . ?
C15A H15B 0.9600 . ?
C15A H15C 0.9600 . ?
C16A H16A 0.9600 . ?
C16A H16B 0.9600 . ?
C16A H16C 0.9600 . ?
C17A H17A 0.9600 . ?
C17A H17B 0.9600 . ?
C17A H17C 0.9600 . ?
C18A H18A 0.9600 . ?
C18A H18B 0.9600 . ?
C18A H18C 0.9600 . ?
C19A H19A 0.9600 . ?
C19A H19B 0.9600 . ?
C19A H19C 0.9600 . ?
C20A H20A 0.9600 . ?
C20A H20B 0.9600 . ?
C20A H20C 0.9600 . ?
Rh1B C1B 1.852(12) . ?
Rh1B C13B 2.108(9) . ?
Rh1B O2B 2.130(5) . ?
Rh1B C3B 2.168(8) . ?
Rh1B C5B 2.190(9) . ?
Rh1B C4B 2.222(8) . ?
Rh1B C6B 2.245(9) . ?
Rh1B C2B 2.257(7) . ?
O1B C1B 1.111(14) . ?
O2B C7B 1.224(11) . ?
C2B C6B 1.361(12) . ?
C2B C3B 1.437(11) . ?
C2B C15B 1.515(12) . ?
C3B C4B 1.449(12) . ?
C3B C16B 1.516(11) . ?
C4B C5B 1.429(11) . ?
C4B C17B 1.488(11) . ?
C5B C6B 1.465(12) . ?
C5B C18B 1.493(13) . ?
C6B C19B 1.521(12) . ?
C7B C8B 1.469(12) . ?
C7B C20B 1.484(12) . ?
C8B C13B 1.569(12) . ?
C8B C9B 1.636(14) . ?
C8B H8BA 0.9800 . ?
C9B C10B 1.502(14) . ?
C9B C14B 1.506(15) . ?
C9B H9BA 0.9800 . ?
C10B C11B 1.325(14) . ?
C10B H10B 0.9300 . ?
C11B C12B 1.525(15) . ?
C11B H11B 0.9300 . ?
C12B C14B 1.547(14) . ?
C12B C13B 1.550(15) . ?
C12B H12B 0.9800 . ?
C13B H13B 0.9800 . ?
C14B H14C 0.9700 . ?
C14B H14D 0.9700 . ?
C15B H15D 0.9600 . ?
C15B H15E 0.9600 . ?
C15B H15F 0.9600 . ?
C16B H16D 0.9600 . ?
C16B H16E 0.9600 . ?
C16B H16F 0.9600 . ?
C17B H17D 0.9600 . ?
C17B H17E 0.9600 . ?
C17B H17F 0.9600 . ?
C18B H18D 0.9600 . ?
C18B H18E 0.9600 . ?
C18B H18F 0.9600 . ?
C19B H19D 0.9600 . ?
C19B H19E 0.9600 . ?
C19B H19F 0.9600 . ?
C20B H20D 0.9600 . ?
C20B H20E 0.9600 . ?
C20B H20F 0.9600 . ?
B1 F1 1.318(5) . ?
B1 F3 1.319(5) . ?
B1 F4 1.320(5) . ?
B1 F2 1.320(5) . ?
B2 F8 1.233(6) . ?
B2 F7 1.233(6) . ?
B2 F6 1.234(6) . ?
B2 F5 1.234(6) . ?
